data_7200460
loop_
_publ_author_name
'Turner, David R.'
'MacDonald, Rose'
'Teng Lee, Wan'
'Batten, Stuart R.'

_publ_section_title
;
 Ammonium salts of carbamoyldicyanomethanide, C(CN)2(CONH2)&#x2212;:
 Effects of hydrogen-bonding cations on anionic networks
;
_journal_issue 2
_journal_name_full CrystEngComm
_journal_page_first 298
_journal_paper_doi 10.1039/b815926b
_journal_volume 11
_journal_year 2009
_chemical_formula_moiety 'C4 H2 N3 O, (C3 H10 N)'
_chemical_formula_sum 'C7 H12 N4 O'
_chemical_formula_weight 168.21
_chemical_name_common '[Me3HN](cdm)'
_chemical_name_systematic
;
trimethylammonium carbamoyldicyanomethanide
;
_space_group_IT_number 15
_symmetry_cell_setting monoclinic
_symmetry_space_group_name_Hall '-C 2yc'
_symmetry_space_group_name_H-M 'C 1 2/c 1'
_atom_sites_solution_hydrogens geom
_atom_sites_solution_primary direct
_atom_sites_solution_secondary difmap
_audit_creation_method SHELXL-97
_cell_angle_alpha 90.00
_cell_angle_beta 125.203(3)
_cell_angle_gamma 90.00
_cell_formula_units_Z 8
_cell_length_a 19.6961(12)
_cell_length_b 7.0629(4)
_cell_length_c 16.3887(9)
_cell_measurement_reflns_used 5317
_cell_measurement_temperature 123(1)
_cell_measurement_theta_max 27.49
_cell_measurement_theta_min 2.60
_cell_volume 1862.9(2)
_computing_cell_refinement 'Bruker SMART (Bruker)'
_computing_data_collection 'Bruker SMART (Bruker)'
_computing_data_reduction 'Bruker SAINT (Bruker)'
_computing_molecular_graphics 'X-Seed (Barbour, 1999)'
_computing_publication_material 'CIFTAB (Sheldrick, 1997)'
_computing_structure_refinement 'SHELXL-97 (Sheldrick, 1997)'
_computing_structure_solution 'SHELXS-97 (Sheldrick, 1990)'
_diffrn_ambient_temperature 123(1)
_diffrn_measured_fraction_theta_full 0.995
_diffrn_measured_fraction_theta_max 0.995
_diffrn_measurement_device_type 'Bruker X8 Apex II CCD'
_diffrn_measurement_method 'phi and omega scans'
_diffrn_radiation_monochromator graphite
_diffrn_radiation_source 'fine-focus sealed tube'
_diffrn_radiation_type MoK\a
_diffrn_radiation_wavelength 0.71073
_diffrn_reflns_av_R_equivalents 0.0286
_diffrn_reflns_av_sigmaI/netI 0.0384
_diffrn_reflns_limit_h_max 25
_diffrn_reflns_limit_h_min -19
_diffrn_reflns_limit_k_max 7
_diffrn_reflns_limit_k_min -9
_diffrn_reflns_limit_l_max 21
_diffrn_reflns_limit_l_min -21
_diffrn_reflns_number 5317
_diffrn_reflns_theta_full 27.49
_diffrn_reflns_theta_max 27.49
_diffrn_reflns_theta_min 2.60
_exptl_absorpt_coefficient_mu 0.085
_exptl_absorpt_correction_T_max 0.9831
_exptl_absorpt_correction_T_min 0.9765
_exptl_absorpt_correction_type multi-scan
_exptl_absorpt_process_details SADABS
_exptl_crystal_colour colourless
_exptl_crystal_density_diffrn 1.199
_exptl_crystal_density_method 'not measured'
_exptl_crystal_description block
_exptl_crystal_F_000 720
_exptl_crystal_size_max 0.28
_exptl_crystal_size_mid 0.24
_exptl_crystal_size_min 0.20
_refine_diff_density_max 0.227
_refine_diff_density_min -0.254
_refine_diff_density_rms 0.046
_refine_ls_extinction_method none
_refine_ls_goodness_of_fit_ref 1.128
_refine_ls_hydrogen_treatment mixed
_refine_ls_matrix_type full
_refine_ls_number_parameters 124
_refine_ls_number_reflns 2130
_refine_ls_number_restraints 0
_refine_ls_restrained_S_all 1.128
_refine_ls_R_factor_all 0.0574
_refine_ls_R_factor_gt 0.0496
_refine_ls_shift/su_max 0.000
_refine_ls_shift/su_mean 0.000
_refine_ls_structure_factor_coef Fsqd
_refine_ls_weighting_details 'calc w=1/[\s^2^(Fo^2^)+(0.2000P)^2^+0.0000P] where P=(Fo^2^+2Fc^2^)/3'
_refine_ls_weighting_scheme calc
_refine_ls_wR_factor_gt 0.1034
_refine_ls_wR_factor_ref 0.1087
_reflns_number_gt 1882
_reflns_number_total 2130
_reflns_threshold_expression >2sigma(I)
_cod_data_source_file b815926b.txt
_cod_data_source_block 4
_cod_depositor_comments
;
The following automatic conversions were performed:
'_exptl_absorpt_correction_type' value 'Multi-scan' changed to
'multi-scan' according to
'/home/saulius/struct/CIF-dictionaries/cif_core.dic' dictionary named
'cif_core.dic' version 2.4.1 from 2010-06-29.

Automatic conversion script
Id: cif_fix_enum 1527 2010-12-29 10:47:43Z saulius 
;
_cod_original_cell_volume 1862.90(19)
_cod_original_sg_symbol_H-M C2/c
_cod_database_code 7200460

loop_
_symmetry_equiv_pos_as_xyz
'x, y, z'
'-x, y, -z+1/2'
'x+1/2, y+1/2, z'
'-x+1/2, y+1/2, -z+1/2'
'-x, -y, -z'
'x, -y, z-1/2'
'-x+1/2, -y+1/2, -z'
'x+1/2, -y+1/2, z-1/2'

loop_
_atom_site_label
_atom_site_type_symbol
_atom_site_fract_x
_atom_site_fract_y
_atom_site_fract_z
_atom_site_U_iso_or_equiv
_atom_site_adp_type
_atom_site_occupancy
_atom_site_symmetry_multiplicity
_atom_site_calc_flag
_atom_site_refinement_flags
_atom_site_disorder_assembly
_atom_site_disorder_group
O1 O 0.02971(6) 0.24169(14) 0.06086(7) 0.0195(2) Uani 1 1 d . . .
N1 N 0.04946(9) -0.04455(18) 0.13221(10) 0.0222(3) Uani 1 1 d . . .
N2 N 0.13631(9) 0.05171(18) 0.39250(10) 0.0266(3) Uani 1 1 d . . .
N3 N 0.10872(10) 0.59259(18) 0.24564(10) 0.0326(4) Uani 1 1 d . . .
N4 N 0.14416(8) 0.43580(18) 0.05124(9) 0.0219(3) Uani 1 1 d . . .
C1 C 0.08922(9) 0.23329(19) 0.23284(10) 0.0174(3) Uani 1 1 d . . .
C2 C 0.05441(9) 0.14404(19) 0.13805(10) 0.0164(3) Uani 1 1 d . . .
C3 C 0.11428(9) 0.13294(19) 0.32027(11) 0.0179(3) Uani 1 1 d . . .
C4 C 0.09940(10) 0.4306(2) 0.23951(10) 0.0210(3) Uani 1 1 d . . .
C5 C 0.21202(12) 0.3007(3) 0.11698(15) 0.0415(5) Uani 1 1 d . . .
H5A H 0.2607 0.3309 0.1173 0.062 Uiso 1 1 calc R . .
H5B H 0.1935 0.1715 0.0921 0.062 Uiso 1 1 calc R . .
H5C H 0.2267 0.3104 0.1850 0.062 Uiso 1 1 calc R . .
C6 C 0.11907(11) 0.4200(2) -0.05261(12) 0.0299(4) Uani 1 1 d . . .
H6A H 0.1024 0.2893 -0.0758 0.045 Uiso 1 1 calc R . .
H6B H 0.1659 0.4550 -0.0552 0.045 Uiso 1 1 calc R . .
H6C H 0.0722 0.5052 -0.0956 0.045 Uiso 1 1 calc R . .
C7 C 0.16779(11) 0.6337(2) 0.08726(13) 0.0308(4) Uani 1 1 d . . .
H7A H 0.1215 0.7186 0.0420 0.046 Uiso 1 1 calc R . .
H7B H 0.2167 0.6696 0.0891 0.046 Uiso 1 1 calc R . .
H7C H 0.1807 0.6436 0.1545 0.046 Uiso 1 1 calc R . .
H1N H 0.0661(13) -0.117(3) 0.1849(16) 0.039(5) Uiso 1 1 d . . .
H2N H 0.0274(12) -0.098(3) 0.0759(15) 0.033(5) Uiso 1 1 d . . .
H3N H 0.1010(12) 0.399(2) 0.0544(13) 0.029(5) Uiso 1 1 d . . .

loop_
_atom_site_aniso_label
_atom_site_aniso_U_11
_atom_site_aniso_U_22
_atom_site_aniso_U_33
_atom_site_aniso_U_23
_atom_site_aniso_U_13
_atom_site_aniso_U_12
O1 0.0224(5) 0.0184(5) 0.0164(5) 0.0009(4) 0.0105(5) -0.0023(4)
N1 0.0318(8) 0.0153(6) 0.0185(7) -0.0016(5) 0.0139(6) -0.0009(5)
N2 0.0345(8) 0.0237(7) 0.0241(7) 0.0030(5) 0.0182(6) 0.0016(6)
N3 0.0505(10) 0.0198(7) 0.0208(7) 0.0000(5) 0.0167(7) -0.0027(6)
N4 0.0193(6) 0.0269(7) 0.0214(6) 0.0040(5) 0.0128(6) 0.0014(5)
C1 0.0197(7) 0.0152(7) 0.0180(7) 0.0001(5) 0.0113(6) -0.0014(5)
C2 0.0146(7) 0.0171(7) 0.0197(7) 0.0004(5) 0.0112(6) -0.0005(5)
C3 0.0192(7) 0.0160(7) 0.0208(7) -0.0029(5) 0.0129(6) -0.0015(5)
C4 0.0252(8) 0.0213(8) 0.0136(7) 0.0001(6) 0.0096(6) -0.0010(6)
C5 0.0305(10) 0.0450(11) 0.0476(11) 0.0250(9) 0.0218(9) 0.0131(8)
C6 0.0343(9) 0.0347(9) 0.0241(8) -0.0040(7) 0.0188(8) -0.0028(7)
C7 0.0268(9) 0.0344(9) 0.0306(9) -0.0104(7) 0.0162(8) -0.0043(7)

loop_
_atom_type_symbol
_atom_type_description
_atom_type_scat_dispersion_real
_atom_type_scat_dispersion_imag
_atom_type_scat_source
C C 0.0033 0.0016 'International Tables Vol C Tables 4.2.6.8 and 6.1.1.4'
H H 0.0000 0.0000 'International Tables Vol C Tables 4.2.6.8 and 6.1.1.4'
N N 0.0061 0.0033 'International Tables Vol C Tables 4.2.6.8 and 6.1.1.4'
O O 0.0106 0.0060 'International Tables Vol C Tables 4.2.6.8 and 6.1.1.4'

loop_
_geom_angle_atom_site_label_1
_geom_angle_atom_site_label_2
_geom_angle_atom_site_label_3
_geom_angle
_geom_angle_site_symmetry_1
_geom_angle_site_symmetry_3
_geom_angle_publ_flag
C2 N1 H1N 122.3(12) . . ?
C2 N1 H2N 119.3(13) . . ?
H1N N1 H2N 118.3(17) . . ?
C6 N4 C5 110.57(14) . . ?
C6 N4 C7 110.45(12) . . ?
C5 N4 C7 111.87(14) . . ?
C6 N4 H3N 109.7(11) . . ?
C5 N4 H3N 104.5(11) . . ?
C7 N4 H3N 109.5(11) . . ?
C4 C1 C3 118.04(13) . . ?
C4 C1 C2 118.62(13) . . ?
C3 C1 C2 123.34(12) . . ?
O1 C2 N1 120.12(13) . . ?
O1 C2 C1 120.78(12) . . ?
N1 C2 C1 119.10(13) . . ?
N2 C3 C1 178.71(16) . . ?
N3 C4 C1 179.24(17) . . ?
N4 C5 H5A 109.5 . . ?
N4 C5 H5B 109.5 . . ?
H5A C5 H5B 109.5 . . ?
N4 C5 H5C 109.5 . . ?
H5A C5 H5C 109.5 . . ?
H5B C5 H5C 109.5 . . ?
N4 C6 H6A 109.5 . . ?
N4 C6 H6B 109.5 . . ?
H6A C6 H6B 109.5 . . ?
N4 C6 H6C 109.5 . . ?
H6A C6 H6C 109.5 . . ?
H6B C6 H6C 109.5 . . ?
N4 C7 H7A 109.5 . . ?
N4 C7 H7B 109.5 . . ?
H7A C7 H7B 109.5 . . ?
N4 C7 H7C 109.5 . . ?
H7A C7 H7C 109.5 . . ?
H7B C7 H7C 109.5 . . ?

loop_
_geom_bond_atom_site_label_1
_geom_bond_atom_site_label_2
_geom_bond_distance
_geom_bond_site_symmetry_2
_geom_bond_publ_flag
O1 C2 1.2661(16) . ?
N1 C2 1.3349(18) . ?
N1 H1N 0.89(2) . ?
N1 H2N 0.85(2) . ?
N2 C3 1.1518(19) . ?
N3 C4 1.1540(19) . ?
N4 C6 1.478(2) . ?
N4 C5 1.482(2) . ?
N4 C7 1.484(2) . ?
N4 H3N 0.92(2) . ?
C1 C4 1.4031(19) . ?
C1 C3 1.4083(19) . ?
C1 C2 1.4328(19) . ?
C5 H5A 0.9800 . ?
C5 H5B 0.9800 . ?
C5 H5C 0.9800 . ?
C6 H6A 0.9800 . ?
C6 H6B 0.9800 . ?
C6 H6C 0.9800 . ?
C7 H7A 0.9800 . ?
C7 H7B 0.9800 . ?
C7 H7C 0.9800 . ?

loop_
_geom_hbond_atom_site_label_D
_geom_hbond_atom_site_label_H
_geom_hbond_atom_site_label_A
_geom_hbond_distance_DH
_geom_hbond_distance_HA
_geom_hbond_distance_DA
_geom_hbond_angle_DHA
_geom_hbond_site_symmetry_A
N1 H1N N3 0.89(2) 2.22(2) 2.9807(19) 143.2(17) 1_545
N1 H2N O1 0.85(2) 2.10(2) 2.9485(17) 176.7(18) 5
N4 H3N O1 0.92(2) 1.84(2) 2.7197(17) 159.5(16) .

loop_
_cod_related_entry_id
_cod_related_entry_database
_cod_related_entry_code
1 ChemSpider 30653556
